data_7208927
loop_
_publ_author_name
'Qin, Xiao'
'Ni, Xin-Long'
'Hu, Jing-Xu'
'Chen, Kai'
'Zhang, Yun-Qian'
'Redshaw, Carl'
'Zhu, Qian-Jiang'
'Xue, Sai-Feng'
'Tao, Zhu'

_publ_section_title
;
 Macrocycle-based metal ion complexation: a study of the lanthanide
 contraction effect towards hexacyclohexanocucurbit[6]uil
;
_journal_issue 4
_journal_name_full CrystEngComm
_journal_page_first 738
_journal_paper_doi 10.1039/c2ce26225h
_journal_volume 15
_journal_year 2013
_chemical_formula_sum 'C60 H124 Cl2 N25 O41 Pr'
_chemical_formula_weight 2063.65
_chemical_name_systematic
;
?
;
_space_group_IT_number 2
_symmetry_cell_setting triclinic
_symmetry_space_group_name_Hall '-P 1'
_symmetry_space_group_name_H-M 'P -1'
_atom_sites_solution_hydrogens geom
_atom_sites_solution_primary direct
_atom_sites_solution_secondary difmap
_audit_creation_method SHELXL-97
_cell_angle_alpha 77.486(2)
_cell_angle_beta 81.423(2)
_cell_angle_gamma 69.116(2)
_cell_formula_units_Z 2
_cell_length_a 10.7042(6)
_cell_length_b 14.7774(8)
_cell_length_c 29.5216(16)
_cell_measurement_temperature 223(2)
_cell_volume 4246.0(4)
_computing_structure_refinement 'SHELXL-97 (Sheldrick, 1997)'
_diffrn_ambient_temperature 223(2)
_diffrn_measured_fraction_theta_full 0.988
_diffrn_measured_fraction_theta_max 0.988
_diffrn_measurement_device_type 'Bruker CCD Area Detector'
_diffrn_measurement_method '\f and \w scan'
_diffrn_radiation_monochromator graphite
_diffrn_radiation_source 'fine-focus sealed tube'
_diffrn_radiation_type MoK\a
_diffrn_radiation_wavelength 0.71073
_diffrn_reflns_av_R_equivalents 0.0658
_diffrn_reflns_av_sigmaI/netI 0.0730
_diffrn_reflns_limit_h_max 12
_diffrn_reflns_limit_h_min -12
_diffrn_reflns_limit_k_max 17
_diffrn_reflns_limit_k_min -17
_diffrn_reflns_limit_l_max 35
_diffrn_reflns_limit_l_min -34
_diffrn_reflns_number 45518
_diffrn_reflns_theta_full 25.00
_diffrn_reflns_theta_max 25.00
_diffrn_reflns_theta_min 0.71
_exptl_absorpt_coefficient_mu 0.746
_exptl_absorpt_correction_T_max 0.9027
_exptl_absorpt_correction_T_min 0.8590
_exptl_absorpt_correction_type multi-scan
_exptl_absorpt_process_details 'SADABS (Bruker, 2008)'
_exptl_crystal_colour colorless
_exptl_crystal_density_diffrn 1.614
_exptl_crystal_density_method 'not measured'
_exptl_crystal_description prism
_exptl_crystal_F_000 2160
_exptl_crystal_size_max 0.21
_exptl_crystal_size_mid 0.16
_exptl_crystal_size_min 0.14
_platon_squeeze_details
;
;
_refine_diff_density_max 1.997
_refine_diff_density_min -1.557
_refine_diff_density_rms 0.123
_refine_ls_extinction_method none
_refine_ls_goodness_of_fit_ref 1.094
_refine_ls_hydrogen_treatment constr
_refine_ls_matrix_type full
_refine_ls_number_parameters 1027
_refine_ls_number_reflns 14804
_refine_ls_number_restraints 0
_refine_ls_restrained_S_all 1.094
_refine_ls_R_factor_all 0.0878
_refine_ls_R_factor_gt 0.0739
_refine_ls_shift/su_max 0.001
_refine_ls_shift/su_mean 0.000
_refine_ls_structure_factor_coef Fsqd
_refine_ls_weighting_details 'calc w=1/[\s^2^(Fo^2^)+(0.1522P)^2^+0.0000P] where P=(Fo^2^+2Fc^2^)/3'
_refine_ls_weighting_scheme calc
_refine_ls_wR_factor_gt 0.2161
_refine_ls_wR_factor_ref 0.2293
_reflns_number_gt 11417
_reflns_number_total 14804
_reflns_threshold_expression >2sigma(I)
_cod_data_source_file c2ce26225h.txt
_cod_data_source_block a4
_cod_database_code 7208927

loop_
_symmetry_equiv_pos_as_xyz
'x, y, z'
'-x, -y, -z'

loop_
_atom_site_label
_atom_site_type_symbol
_atom_site_fract_x
_atom_site_fract_y
_atom_site_fract_z
_atom_site_U_iso_or_equiv
_atom_site_adp_type
_atom_site_occupancy
_atom_site_symmetry_multiplicity
_atom_site_calc_flag
_atom_site_refinement_flags
N25 N 0.7040(8) 0.3215(6) 0.2508(3) 0.0354(19) Uani 0.50 1 d P
N25A N 0.7752(8) 0.1767(6) 0.2508(3) 0.0342(18) Uani 0.50 1 d P
O1W O 1.1070(5) 0.4313(3) 0.2989(2) 0.0888(17) Uani 1 1 d .
O2W O 1.3031(5) 0.0326(4) 0.3033(3) 0.126(3) Uani 1 1 d .
O3W O 1.1417(5) -0.5354(4) 0.2010(2) 0.0968(19) Uani 1 1 d .
O4W O 1.3304(6) 0.0691(4) 0.2084(3) 0.113(2) Uani 1 1 d .
O5W O 0.9351(7) 0.3008(4) 0.2543(2) 0.0378(15) Uani 0.50 1 d P
O6W O 0.9879(7) 0.1960(5) 0.2547(3) 0.0411(16) Uani 0.50 1 d P
O13 O 0.7669(6) 0.3818(5) 0.2495(3) 0.0406(16) Uani 0.50 1 d P
O13A O 0.8946(7) 0.1208(5) 0.2498(3) 0.0467(18) Uani 0.50 1 d P
O14 O 0.6842(11) 0.3074(9) 0.2127(3) 0.070(3) Uani 0.50 1 d P
O14A O 0.7074(9) 0.1876(10) 0.2868(3) 0.079(3) Uani 0.50 1 d P
O15 O 0.6647(11) 0.2821(9) 0.2863(3) 0.072(3) Uani 0.50 1 d P
O15A O 0.7241(10) 0.2266(9) 0.2142(3) 0.074(3) Uani 0.50 1 d P
Pr1 Pr 1.00829(4) 0.36018(3) 0.253895(16) 0.02214(16) Uani 0.50 1 d P
Pr2 Pr 1.11788(5) 0.13952(3) 0.252885(18) 0.02748(17) Uani 0.50 1 d P
Cl1 Cl 1.2064(3) 0.2671(2) 0.20456(12) 0.1320(10) Uani 1 1 d .
Cl2 Cl 1.1839(4) 0.2325(2) 0.30178(12) 0.1362(10) Uani 1 1 d .
C1 C 0.7359(4) 0.5705(3) 0.25006(15) 0.0259(9) Uani 1 1 d .
C2 C 0.5235(4) 0.6418(3) 0.22104(16) 0.0286(10) Uani 1 1 d .
C3 C 0.5067(4) 0.6215(3) 0.27520(15) 0.0278(9) Uani 1 1 d .
C4 C 0.4110(4) 0.5281(3) 0.24612(17) 0.0326(10) Uani 1 1 d .
C5 C 0.6883(5) 0.5442(3) 0.33439(15) 0.0296(10) Uani 1 1 d .
H5A H 0.6346 0.5930 0.3537 0.036 Uiso 1 1 calc R
H5B H 0.7819 0.5406 0.3332 0.036 Uiso 1 1 calc R
C6 C 0.3744(5) 0.5199(4) 0.33008(17) 0.0370(11) Uani 1 1 d .
H6A H 0.2942 0.5068 0.3253 0.044 Uiso 1 1 calc R
H6B H 0.3455 0.5742 0.3475 0.044 Uiso 1 1 calc R
C7 C 0.7851(4) 0.3636(3) 0.35681(15) 0.0283(9) Uani 1 1 d .
C8 C 0.5617(4) 0.4345(3) 0.38579(15) 0.0293(10) Uani 1 1 d .
C9 C 0.6183(5) 0.3250(3) 0.41017(15) 0.0332(10) Uani 1 1 d .
C10 C 0.4391(5) 0.3458(4) 0.36673(17) 0.0366(11) Uani 1 1 d .
C11 C 0.8509(5) 0.1963(3) 0.40043(16) 0.0323(10) Uani 1 1 d .
H11A H 0.8504 0.1843 0.4344 0.039 Uiso 1 1 calc R
H11B H 0.9388 0.2006 0.3875 0.039 Uiso 1 1 calc R
C12 C 0.5147(5) 0.1876(3) 0.42112(17) 0.0382(11) Uani 1 1 d .
H12A H 0.4239 0.1887 0.4185 0.046 Uiso 1 1 calc R
H12B H 0.5267 0.1778 0.4543 0.046 Uiso 1 1 calc R
C13 C 0.9330(5) 0.0591(3) 0.35794(16) 0.0317(10) Uani 1 1 d .
C14 C 0.7499(5) 0.0574(3) 0.41260(16) 0.0360(11) Uani 1 1 d .
C15 C 0.7942(5) -0.0367(3) 0.38853(16) 0.0365(11) Uani 1 1 d .
C16 C 0.5766(5) 0.0640(4) 0.37065(19) 0.0418(12) Uani 1 1 d .
C17 C 1.0096(5) -0.1067(3) 0.33787(16) 0.0371(11) Uani 1 1 d .
H17A H 1.0128 -0.1705 0.3569 0.045 Uiso 1 1 calc R
H17B H 1.0987 -0.1011 0.3364 0.045 Uiso 1 1 calc R
C18 C 0.6718(6) -0.0834(4) 0.33414(18) 0.0414(12) Uani 1 1 d .
H18A H 0.7049 -0.1505 0.3518 0.050 Uiso 1 1 calc R
H18B H 0.5769 -0.0684 0.3300 0.050 Uiso 1 1 calc R
C19 C 1.0496(4) -0.0701(3) 0.25345(15) 0.0260(9) Uani 1 1 d .
C20 C 0.8817(5) -0.1408(3) 0.27821(16) 0.0306(10) Uani 1 1 d .
C21 C 0.8970(4) -0.1193(3) 0.22418(16) 0.0285(10) Uani 1 1 d .
C22 C 0.6811(5) -0.0268(3) 0.25012(17) 0.0324(10) Uani 1 1 d .
C23 C 1.0599(5) -0.0444(3) 0.16848(16) 0.0322(10) Uani 1 1 d .
H23A H 1.1489 -0.0424 0.1712 0.039 Uiso 1 1 calc R
H23B H 1.0714 -0.0933 0.1490 0.039 Uiso 1 1 calc R
C24 C 0.7196(5) -0.0169(3) 0.16537(17) 0.0351(11) Uani 1 1 d .
H24A H 0.7606 -0.0714 0.1481 0.042 Uiso 1 1 calc R
H24B H 0.6222 -0.0022 0.1680 0.042 Uiso 1 1 calc R
C25 C 1.0011(5) 0.1352(3) 0.14679(15) 0.0289(10) Uani 1 1 d .
C26 C 0.8778(5) 0.0662(3) 0.11426(15) 0.0312(10) Uani 1 1 d .
C27 C 0.8519(5) 0.1752(3) 0.08977(15) 0.0298(10) Uani 1 1 d .
C28 C 0.6509(5) 0.1569(3) 0.12789(17) 0.0346(11) Uani 1 1 d .
C29 C 0.9447(5) 0.3043(3) 0.10346(16) 0.0312(10) Uani 1 1 d .
H29A H 1.0234 0.3001 0.1181 0.037 Uiso 1 1 calc R
H29B H 0.9653 0.3166 0.0697 0.037 Uiso 1 1 calc R
C30 C 0.6258(5) 0.3137(3) 0.07464(16) 0.0340(11) Uani 1 1 d .
H30A H 0.5344 0.3131 0.0750 0.041 Uiso 1 1 calc R
H30B H 0.6611 0.3233 0.0420 0.041 Uiso 1 1 calc R
C31 C 0.8483(5) 0.4413(3) 0.14586(15) 0.0309(10) Uani 1 1 d .
C32 C 0.7208(5) 0.4435(3) 0.08745(15) 0.0306(10) Uani 1 1 d .
C33 C 0.6487(5) 0.5377(3) 0.11078(16) 0.0328(10) Uani 1 1 d .
C34 C 0.5136(5) 0.4377(3) 0.12428(16) 0.0337(10) Uani 1 1 d .
C35 C 0.7424(5) 0.6071(3) 0.16543(15) 0.0315(10) Uani 1 1 d .
H35A H 0.8348 0.6015 0.1687 0.038 Uiso 1 1 calc R
H35B H 0.7007 0.6708 0.1459 0.038 Uiso 1 1 calc R
C36 C 0.4278(5) 0.5828(3) 0.16224(17) 0.0364(11) Uani 1 1 d .
H36A H 0.4100 0.6502 0.1450 0.044 Uiso 1 1 calc R
H36B H 0.3450 0.5673 0.1648 0.044 Uiso 1 1 calc R
C37 C 0.4623(5) 0.7490(3) 0.20041(18) 0.0391(11) Uani 1 1 d .
H37A H 0.3643 0.7682 0.2049 0.047 Uiso 1 1 calc R
H37B H 0.4875 0.7588 0.1669 0.047 Uiso 1 1 calc R
C38 C 0.5083(6) 0.8139(4) 0.2227(2) 0.0481(14) Uani 1 1 d .
H38A H 0.4571 0.8829 0.2113 0.058 Uiso 1 1 calc R
H38B H 0.6030 0.8039 0.2125 0.058 Uiso 1 1 calc R
C39 C 0.4925(6) 0.7952(4) 0.2758(2) 0.0475(14) Uani 1 1 d .
H39A H 0.4352 0.8562 0.2866 0.057 Uiso 1 1 calc R
H39B H 0.5806 0.7759 0.2879 0.057 Uiso 1 1 calc R
C40 C 0.4309(5) 0.7143(3) 0.29505(19) 0.0417(12) Uani 1 1 d .
H40A H 0.4317 0.6991 0.3290 0.050 Uiso 1 1 calc R
H40B H 0.3373 0.7382 0.2874 0.050 Uiso 1 1 calc R
C41 C 0.5053(6) 0.5051(4) 0.42020(16) 0.0413(12) Uani 1 1 d .
H41A H 0.4553 0.5708 0.4041 0.050 Uiso 1 1 calc R
H41B H 0.5785 0.5102 0.4348 0.050 Uiso 1 1 calc R
C42 C 0.4109(7) 0.4648(5) 0.4579(2) 0.0677(18) Uani 1 1 d .
H42A H 0.3700 0.5115 0.4793 0.081 Uiso 1 1 calc R
H42B H 0.3386 0.4601 0.4427 0.081 Uiso 1 1 calc R
C43 C 0.4836(8) 0.3638(5) 0.4857(2) 0.0681(19) Uani 1 1 d .
H43A H 0.4927 0.3710 0.5172 0.082 Uiso 1 1 calc R
H43B H 0.4301 0.3209 0.4884 0.082 Uiso 1 1 calc R
C44 C 0.6215(5) 0.3166(4) 0.46268(16) 0.0406(12) Uani 1 1 d .
H44A H 0.6562 0.2470 0.4769 0.049 Uiso 1 1 calc R
H44B H 0.6826 0.3485 0.4681 0.049 Uiso 1 1 calc R
C45 C 0.7682(7) 0.0288(4) 0.46418(17) 0.0522(14) Uani 1 1 d .
H45A H 0.7405 0.0881 0.4782 0.063 Uiso 1 1 calc R
H45B H 0.8630 -0.0075 0.4691 0.063 Uiso 1 1 calc R
C46 C 0.6808(13) -0.0376(6) 0.4879(3) 0.108(4) Uani 1 1 d .
H46A H 0.7101 -0.0698 0.5191 0.129 Uiso 1 1 calc R
H46B H 0.5868 0.0044 0.4915 0.129 Uiso 1 1 calc R
C47 C 0.6910(11) -0.1172(6) 0.4596(2) 0.094(3) Uani 1 1 d .
H47A H 0.6103 -0.0970 0.4429 0.112 Uiso 1 1 calc R
H47B H 0.6977 -0.1795 0.4808 0.112 Uiso 1 1 calc R
C48 C 0.8168(8) -0.1312(4) 0.4245(2) 0.0648(19) Uani 1 1 d .
H48A H 0.8967 -0.1447 0.4408 0.078 Uiso 1 1 calc R
H48B H 0.8304 -0.1869 0.4092 0.078 Uiso 1 1 calc R
C49 C 0.9088(6) -0.2488(3) 0.29773(18) 0.0405(12) Uani 1 1 d .
H49A H 0.8369 -0.2685 0.2905 0.049 Uiso 1 1 calc R
H49B H 0.9086 -0.2593 0.3317 0.049 Uiso 1 1 calc R
C50 C 1.0433(6) -0.3128(4) 0.2779(2) 0.0509(14) Uani 1 1 d .
H50A H 1.0531 -0.3823 0.2892 0.061 Uiso 1 1 calc R
H50B H 1.1159 -0.3000 0.2892 0.061 Uiso 1 1 calc R
C51 C 1.0564(6) -0.2932(4) 0.2241(2) 0.0497(14) Uani 1 1 d .
H51A H 1.1364 -0.2746 0.2131 0.060 Uiso 1 1 calc R
H51B H 1.0686 -0.3540 0.2131 0.060 Uiso 1 1 calc R
C52 C 0.9346(5) -0.2122(3) 0.20339(18) 0.0384(11) Uani 1 1 d .
H52A H 0.8583 -0.2362 0.2089 0.046 Uiso 1 1 calc R
H52B H 0.9535 -0.1963 0.1697 0.046 Uiso 1 1 calc R
C53 C 0.9261(6) -0.0051(4) 0.07965(17) 0.0423(12) Uani 1 1 d .
H53A H 0.9261 -0.0708 0.0954 0.051 Uiso 1 1 calc R
H53B H 1.0176 -0.0101 0.0668 0.051 Uiso 1 1 calc R
C54 C 0.8300(9) 0.0343(5) 0.0402(3) 0.084(2) Uani 1 1 d .
H54A H 0.8554 -0.0131 0.0190 0.101 Uiso 1 1 calc R
H54B H 0.7384 0.0411 0.0536 0.101 Uiso 1 1 calc R
C55 C 0.8333(9) 0.1339(5) 0.0127(2) 0.080(2) Uani 1 1 d .
H55A H 0.7413 0.1776 0.0074 0.096 Uiso 1 1 calc R
H55B H 0.8821 0.1247 -0.0177 0.096 Uiso 1 1 calc R
C56 C 0.9006(6) 0.1827(4) 0.03803(16) 0.0392(11) Uani 1 1 d .
H56A H 0.9981 0.1506 0.0348 0.047 Uiso 1 1 calc R
H56B H 0.8801 0.2521 0.0236 0.047 Uiso 1 1 calc R
C57 C 0.7658(6) 0.4709(4) 0.03663(17) 0.0424(12) Uani 1 1 d .
H57A H 0.8053 0.4111 0.0229 0.051 Uiso 1 1 calc R
H57B H 0.8351 0.5010 0.0345 0.051 Uiso 1 1 calc R
C58 C 0.6469(7) 0.5438(4) 0.00865(19) 0.0584(16) Uani 1 1 d .
H58A H 0.6826 0.5768 -0.0201 0.070 Uiso 1 1 calc R
H58B H 0.5975 0.5065 -0.0001 0.070 Uiso 1 1 calc R
C59 C 0.5508(7) 0.6208(4) 0.03527(19) 0.0584(16) Uani 1 1 d .
H59A H 0.4714 0.6022 0.0475 0.070 Uiso 1 1 calc R
H59B H 0.5214 0.6840 0.0141 0.070 Uiso 1 1 calc R
C60 C 0.6156(6) 0.6323(3) 0.07586(17) 0.0433(12) Uani 1 1 d .
H60A H 0.6976 0.6478 0.0641 0.052 Uiso 1 1 calc R
H60B H 0.5537 0.6865 0.0908 0.052 Uiso 1 1 calc R
N1 N 0.6703(4) 0.6055(3) 0.21100(13) 0.0300(8) Uani 1 1 d .
N2 N 0.6448(4) 0.5779(3) 0.28814(12) 0.0267(8) Uani 1 1 d .
N3 N 0.4606(4) 0.5790(3) 0.20785(13) 0.0315(9) Uani 1 1 d .
N4 N 0.4364(4) 0.5497(3) 0.28558(13) 0.0318(8) Uani 1 1 d .
N5 N 0.6783(4) 0.4500(3) 0.35638(12) 0.0276(8) Uani 1 1 d .
N6 N 0.7500(4) 0.2894(3) 0.38597(13) 0.0310(8) Uani 1 1 d .
N7 N 0.4614(4) 0.4329(3) 0.35778(14) 0.0340(9) Uani 1 1 d .
N8 N 0.5254(4) 0.2824(3) 0.39878(14) 0.0365(9) Uani 1 1 d .
N9 N 0.8352(4) 0.1123(3) 0.38673(13) 0.0330(9) Uani 1 1 d .
N10 N 0.9140(4) -0.0300(3) 0.36029(13) 0.0358(9) Uani 1 1 d .
N11 N 0.6108(4) 0.1044(3) 0.40199(14) 0.0384(10) Uani 1 1 d .
N12 N 0.6828(4) -0.0158(3) 0.36091(14) 0.0375(9) Uani 1 1 d .
N13 N 0.9800(4) -0.1045(3) 0.29095(13) 0.0311(8) Uani 1 1 d .
N14 N 1.0047(4) -0.0765(3) 0.21416(13) 0.0282(8) Uani 1 1 d .
N15 N 0.7450(4) -0.0799(3) 0.28897(13) 0.0328(9) Uani 1 1 d .
N16 N 0.7668(4) -0.0477(3) 0.21165(13) 0.0299(8) Uani 1 1 d .
N17 N 0.9800(4) 0.0504(3) 0.14530(13) 0.0306(8) Uani 1 1 d .
N18 N 0.9238(4) 0.2102(3) 0.11654(13) 0.0309(8) Uani 1 1 d .
N19 N 0.7500(4) 0.0689(3) 0.13925(14) 0.0331(9) Uani 1 1 d .
N20 N 0.7062(4) 0.2194(3) 0.09756(13) 0.0308(8) Uani 1 1 d .
N21 N 0.8335(4) 0.3871(3) 0.11586(12) 0.0291(8) Uani 1 1 d .
N22 N 0.7458(4) 0.5294(3) 0.14187(13) 0.0308(8) Uani 1 1 d .
N23 N 0.6186(4) 0.3977(3) 0.09433(13) 0.0324(9) Uani 1 1 d .
N24 N 0.5308(4) 0.5164(3) 0.13578(13) 0.0314(8) Uani 1 1 d .
O1 O 0.8589(3) 0.5400(2) 0.25182(11) 0.0356(8) Uani 1 1 d .
O2 O 0.8929(3) 0.3555(2) 0.33507(11) 0.0369(8) Uani 1 1 d .
O3 O 1.0242(3) 0.0839(3) 0.33553(12) 0.0432(8) Uani 1 1 d .
O4 O 1.1436(3) -0.0406(2) 0.25458(12) 0.0387(8) Uani 1 1 d .
O5 O 1.0797(3) 0.1440(2) 0.17055(11) 0.0369(8) Uani 1 1 d .
O6 O 0.9418(3) 0.4150(2) 0.17075(11) 0.0366(8) Uani 1 1 d .
O7 O 0.3488(3) 0.4727(2) 0.24504(13) 0.0403(8) Uani 1 1 d .
O8 O 0.3559(4) 0.3266(3) 0.35031(15) 0.0555(10) Uani 1 1 d .
O9 O 0.4673(4) 0.0926(3) 0.35412(16) 0.0600(11) Uani 1 1 d .
O10 O 0.5652(3) 0.0282(2) 0.24951(13) 0.0430(9) Uani 1 1 d .
O11 O 0.5327(4) 0.1763(3) 0.14106(14) 0.0505(9) Uani 1 1 d .
O12 O 0.4189(4) 0.4087(3) 0.13821(14) 0.0522(10) Uani 1 1 d .

loop_
_atom_site_aniso_label
_atom_site_aniso_U_11
_atom_site_aniso_U_22
_atom_site_aniso_U_33
_atom_site_aniso_U_23
_atom_site_aniso_U_13
_atom_site_aniso_U_12
N25 0.035(5) 0.034(4) 0.047(5) -0.015(4) -0.011(4) -0.016(4)
N25A 0.022(4) 0.036(4) 0.047(5) -0.010(4) -0.011(4) -0.007(4)
O1W 0.049(3) 0.044(3) 0.180(6) -0.028(3) -0.007(3) -0.020(2)
O2W 0.052(3) 0.074(4) 0.270(9) -0.089(5) 0.000(4) -0.013(3)
O3W 0.056(3) 0.068(3) 0.182(6) -0.048(4) -0.015(3) -0.021(3)
O4W 0.063(4) 0.065(3) 0.207(7) -0.032(4) -0.037(4) -0.003(3)
O5W 0.030(4) 0.023(3) 0.059(4) -0.015(3) -0.006(3) -0.001(3)
O6W 0.034(4) 0.026(3) 0.066(5) -0.013(3) 0.002(3) -0.012(3)
O13 0.023(3) 0.029(3) 0.073(5) -0.010(3) -0.005(3) -0.012(3)
O13A 0.024(4) 0.032(4) 0.086(5) -0.018(4) -0.005(3) -0.006(3)
O14 0.093(8) 0.092(8) 0.049(5) -0.010(5) -0.023(5) -0.054(7)
O14A 0.036(5) 0.130(10) 0.055(5) -0.013(6) 0.017(4) -0.021(6)
O15 0.096(8) 0.103(8) 0.048(5) -0.010(5) 0.019(5) -0.082(7)
O15A 0.059(6) 0.084(7) 0.055(6) 0.002(5) -0.022(4) 0.001(6)
Pr1 0.0159(3) 0.0187(3) 0.0322(3) -0.00453(19) -0.00188(18) -0.00634(19)
Pr2 0.0178(3) 0.0190(3) 0.0468(3) -0.0068(2) -0.0048(2) -0.0060(2)
Cl1 0.132(2) 0.119(2) 0.149(2) -0.0361(18) 0.006(2) -0.0467(19)
Cl2 0.130(2) 0.121(2) 0.156(3) -0.0333(19) -0.021(2) -0.0308(19)
C1 0.027(2) 0.018(2) 0.033(2) -0.0065(17) -0.0030(18) -0.0058(18)
C2 0.024(2) 0.020(2) 0.044(3) -0.0078(19) -0.0074(19) -0.0071(18)
C3 0.020(2) 0.020(2) 0.043(3) -0.0069(19) 0.0003(18) -0.0064(18)
C4 0.021(2) 0.022(2) 0.051(3) -0.007(2) -0.006(2) -0.0012(19)
C5 0.034(3) 0.024(2) 0.034(2) -0.0096(18) 0.0010(19) -0.013(2)
C6 0.022(2) 0.042(3) 0.045(3) -0.007(2) -0.001(2) -0.009(2)
C7 0.027(2) 0.026(2) 0.032(2) -0.0076(18) -0.0023(19) -0.0075(19)
C8 0.023(2) 0.028(2) 0.034(2) -0.0045(19) 0.0053(18) -0.0088(19)
C9 0.036(3) 0.030(2) 0.034(2) -0.009(2) 0.008(2) -0.014(2)
C10 0.030(3) 0.035(3) 0.048(3) -0.009(2) 0.000(2) -0.015(2)
C11 0.033(3) 0.026(2) 0.035(2) -0.0023(19) -0.0018(19) -0.008(2)
C12 0.041(3) 0.027(2) 0.046(3) -0.007(2) 0.011(2) -0.017(2)
C13 0.028(3) 0.032(2) 0.036(2) -0.011(2) -0.008(2) -0.006(2)
C14 0.042(3) 0.027(2) 0.039(3) -0.007(2) 0.002(2) -0.014(2)
C15 0.049(3) 0.023(2) 0.035(2) -0.0046(19) 0.002(2) -0.012(2)
C16 0.038(3) 0.038(3) 0.055(3) -0.017(2) 0.016(2) -0.023(2)
C17 0.041(3) 0.022(2) 0.041(3) -0.004(2) -0.010(2) 0.000(2)
C18 0.045(3) 0.038(3) 0.050(3) -0.016(2) 0.011(2) -0.025(2)
C19 0.020(2) 0.015(2) 0.038(2) -0.0031(17) -0.0025(18) -0.0003(17)
C20 0.027(2) 0.018(2) 0.045(3) -0.0045(19) -0.0011(19) -0.0065(18)
C21 0.019(2) 0.022(2) 0.046(3) -0.0061(19) -0.0050(18) -0.0072(18)
C22 0.028(3) 0.019(2) 0.053(3) -0.004(2) -0.002(2) -0.013(2)
C23 0.023(2) 0.027(2) 0.041(3) -0.008(2) 0.0028(19) -0.0024(19)
C24 0.028(3) 0.030(3) 0.051(3) -0.003(2) -0.010(2) -0.015(2)
C25 0.028(2) 0.023(2) 0.034(2) -0.0046(18) 0.0010(19) -0.0078(19)
C26 0.032(3) 0.030(2) 0.032(2) -0.0078(19) -0.0028(19) -0.009(2)
C27 0.035(3) 0.026(2) 0.031(2) -0.0082(18) -0.0047(19) -0.011(2)
C28 0.032(3) 0.031(3) 0.042(3) 0.000(2) -0.011(2) -0.013(2)
C29 0.033(3) 0.026(2) 0.038(2) -0.0026(19) -0.0025(19) -0.016(2)
C30 0.040(3) 0.028(2) 0.040(3) -0.010(2) -0.012(2) -0.012(2)
C31 0.036(3) 0.031(2) 0.031(2) -0.0046(19) 0.001(2) -0.020(2)
C32 0.034(3) 0.025(2) 0.033(2) -0.0058(18) -0.0062(19) -0.008(2)
C33 0.042(3) 0.024(2) 0.035(2) -0.0036(19) -0.007(2) -0.013(2)
C34 0.034(3) 0.027(2) 0.042(3) -0.007(2) -0.008(2) -0.010(2)
C35 0.042(3) 0.026(2) 0.033(2) -0.0044(19) -0.003(2) -0.019(2)
C36 0.029(3) 0.028(2) 0.053(3) -0.015(2) -0.014(2) -0.001(2)
C37 0.039(3) 0.022(2) 0.052(3) -0.003(2) -0.009(2) -0.006(2)
C38 0.058(4) 0.021(2) 0.065(4) -0.010(2) -0.001(3) -0.012(2)
C39 0.046(3) 0.026(3) 0.071(4) -0.016(2) -0.017(3) -0.001(2)
C40 0.036(3) 0.027(3) 0.058(3) -0.017(2) 0.001(2) -0.002(2)
C41 0.056(3) 0.033(3) 0.033(2) -0.013(2) 0.007(2) -0.012(2)
C42 0.067(4) 0.070(4) 0.066(4) -0.028(3) 0.017(3) -0.023(4)
C43 0.091(5) 0.064(4) 0.053(4) -0.023(3) 0.023(3) -0.036(4)
C44 0.050(3) 0.038(3) 0.036(3) -0.010(2) 0.004(2) -0.019(2)
C45 0.078(4) 0.042(3) 0.033(3) -0.005(2) -0.003(3) -0.017(3)
C46 0.199(11) 0.082(6) 0.051(4) -0.012(4) 0.024(5) -0.072(7)
C47 0.160(9) 0.073(5) 0.055(4) -0.003(4) 0.006(5) -0.059(6)
C48 0.110(6) 0.033(3) 0.043(3) -0.001(2) 0.006(3) -0.021(3)
C49 0.052(3) 0.022(2) 0.045(3) 0.001(2) -0.003(2) -0.014(2)
C50 0.059(4) 0.023(3) 0.066(4) -0.008(2) -0.018(3) -0.003(2)
C51 0.042(3) 0.022(3) 0.077(4) -0.009(2) 0.003(3) -0.005(2)
C52 0.039(3) 0.023(2) 0.055(3) -0.011(2) -0.001(2) -0.010(2)
C53 0.062(4) 0.030(3) 0.035(3) -0.010(2) -0.002(2) -0.014(2)
C54 0.104(6) 0.066(5) 0.090(5) -0.030(4) -0.020(5) -0.023(4)
C55 0.107(6) 0.074(5) 0.047(4) -0.014(3) -0.002(4) -0.016(4)
C56 0.052(3) 0.037(3) 0.030(2) -0.006(2) 0.004(2) -0.018(2)
C57 0.050(3) 0.037(3) 0.038(3) -0.004(2) -0.003(2) -0.013(2)
C58 0.085(5) 0.052(4) 0.038(3) 0.003(3) -0.023(3) -0.021(3)
C59 0.080(5) 0.043(3) 0.044(3) 0.000(3) -0.024(3) -0.008(3)
C60 0.062(4) 0.028(3) 0.040(3) -0.002(2) -0.013(2) -0.014(2)
N1 0.027(2) 0.026(2) 0.038(2) -0.0090(16) -0.0055(16) -0.0076(16)
N2 0.0239(19) 0.0239(19) 0.033(2) -0.0076(15) -0.0018(15) -0.0075(15)
N3 0.029(2) 0.0246(19) 0.046(2) -0.0080(17) -0.0080(17) -0.0124(17)
N4 0.028(2) 0.031(2) 0.041(2) -0.0052(17) -0.0031(16) -0.0157(17)
N5 0.027(2) 0.028(2) 0.0290(19) -0.0020(15) 0.0032(15) -0.0145(16)
N6 0.027(2) 0.029(2) 0.036(2) -0.0054(16) 0.0006(16) -0.0102(17)
N7 0.025(2) 0.033(2) 0.044(2) -0.0058(17) -0.0004(17) -0.0121(17)
N8 0.036(2) 0.027(2) 0.049(2) -0.0090(18) 0.0068(18) -0.0175(18)
N9 0.039(2) 0.028(2) 0.032(2) -0.0068(16) 0.0004(17) -0.0107(18)
N10 0.033(2) 0.032(2) 0.040(2) -0.0093(17) -0.0014(17) -0.0076(18)
N11 0.036(2) 0.031(2) 0.049(2) -0.0139(18) 0.0126(19) -0.0145(19)
N12 0.033(2) 0.037(2) 0.049(2) -0.0161(19) 0.0077(18) -0.0188(19)
N13 0.029(2) 0.026(2) 0.039(2) -0.0066(16) -0.0072(16) -0.0091(17)
N14 0.0224(19) 0.0221(19) 0.041(2) -0.0048(16) -0.0014(16) -0.0096(15)
N15 0.029(2) 0.029(2) 0.040(2) -0.0107(17) 0.0033(17) -0.0092(17)
N16 0.0220(19) 0.0224(19) 0.041(2) -0.0020(16) -0.0019(16) -0.0049(15)
N17 0.026(2) 0.026(2) 0.037(2) -0.0071(16) -0.0057(16) -0.0039(16)
N18 0.031(2) 0.028(2) 0.036(2) -0.0066(16) -0.0045(16) -0.0109(17)
N19 0.027(2) 0.0213(19) 0.051(2) -0.0038(17) -0.0064(17) -0.0075(16)
N20 0.028(2) 0.026(2) 0.038(2) -0.0061(16) -0.0061(16) -0.0062(16)
N21 0.036(2) 0.0253(19) 0.0295(19) -0.0059(15) -0.0029(16) -0.0137(17)
N22 0.028(2) 0.031(2) 0.039(2) -0.0110(17) -0.0021(16) -0.0140(17)
N23 0.038(2) 0.0234(19) 0.039(2) -0.0073(16) -0.0055(17) -0.0114(17)
N24 0.029(2) 0.0244(19) 0.043(2) -0.0095(16) -0.0054(17) -0.0084(16)
O1 0.0223(18) 0.046(2) 0.0425(18) -0.0094(15) -0.0023(14) -0.0155(15)
O2 0.0260(18) 0.042(2) 0.0418(18) -0.0054(15) 0.0035(15) -0.0144(15)
O3 0.0292(19) 0.051(2) 0.055(2) -0.0203(17) 0.0013(16) -0.0155(17)
O4 0.0259(18) 0.044(2) 0.051(2) -0.0099(16) -0.0058(15) -0.0159(16)
O5 0.0285(18) 0.0390(19) 0.0454(19) -0.0061(15) -0.0083(15) -0.0128(15)
O6 0.0309(18) 0.043(2) 0.0414(18) -0.0094(15) -0.0048(15) -0.0170(15)
O7 0.0329(19) 0.0337(18) 0.065(2) -0.0114(16) -0.0053(16) -0.0218(16)
O8 0.047(2) 0.055(2) 0.076(3) -0.007(2) -0.008(2) -0.033(2)
O9 0.032(2) 0.060(3) 0.098(3) -0.040(2) 0.004(2) -0.016(2)
O10 0.0181(18) 0.0311(18) 0.078(3) -0.0174(17) -0.0029(16) -0.0020(15)
O11 0.029(2) 0.041(2) 0.073(3) 0.0036(18) -0.0052(18) -0.0089(17)
O12 0.039(2) 0.054(2) 0.080(3) -0.034(2) 0.0063(19) -0.0252(19)

loop_
_atom_type_symbol
_atom_type_description
_atom_type_scat_dispersion_real
_atom_type_scat_dispersion_imag
_atom_type_scat_source
C C 0.0033 0.0016 'International Tables Vol C Tables 4.2.6.8 and 6.1.1.4'
H H 0.0000 0.0000 'International Tables Vol C Tables 4.2.6.8 and 6.1.1.4'
N N 0.0061 0.0033 'International Tables Vol C Tables 4.2.6.8 and 6.1.1.4'
O O 0.0106 0.0060 'International Tables Vol C Tables 4.2.6.8 and 6.1.1.4'
Pr Pr -0.2180 2.8214 'International Tables Vol C Tables 4.2.6.8 and 6.1.1.4'
Cl Cl 0.1484 0.1585 'International Tables Vol C Tables 4.2.6.8 and 6.1.1.4'

loop_
_geom_angle_atom_site_label_1
_geom_angle_atom_site_label_2
_geom_angle_atom_site_label_3
_geom_angle
_geom_angle_site_symmetry_1
_geom_angle_site_symmetry_3
O15 N25 O14 121.0(9) . .
O15 N25 O13 121.8(8) . .
O14 N25 O13 117.1(9) . .
O14A N25A O15A 117.5(9) . .
O14A N25A O13A 121.8(9) . .
O15A N25A O13A 120.6(9) . .
Pr1 O5W O6W 126.2(5) . .
Pr1 O5W O13 105.1(4) . .
O6W O5W O13 128.6(5) . .
Pr1 O5W Pr2 100.5(3) . .
O6W O5W Pr2 25.7(3) . .
O13 O5W Pr2 153.8(4) . .
Pr2 O6W O5W 126.6(5) . .
Pr2 O6W O13A 106.8(4) . .
O5W O6W O13A 126.1(6) . .
Pr2 O6W Pr1 100.5(3) . .
O5W O6W Pr1 26.1(3) . .
O13A O6W Pr1 152.0(4) . .
N25 O13 O5W 101.8(6) . .
N25 O13 Pr1 133.5(5) . .
O5W O13 Pr1 31.7(2) . .
N25A O13A O6W 104.6(6) . .
N25A O13A Pr2 135.3(5) . .
O6W O13A Pr2 30.7(2) . .
O15A O14 N25 106.1(11) . .
N25A O14A O15 105.0(10) . .
N25 O15 O14A 109.1(10) . .
O14 O15A N25A 115.8(11) . .
O5W Pr1 O1W 147.1(3) . .
O5W Pr1 Cl2 95.0(3) . .
O1W Pr1 Cl2 67.97(14) . .
O5W Pr1 O6W 27.7(3) . .
O1W Pr1 O6W 137.8(2) . .
Cl2 Pr1 O6W 71.99(18) . .
O5W Pr1 O13 43.2(3) . .
O1W Pr1 O13 130.04(19) . .
Cl2 Pr1 O13 131.30(18) . .
O6W Pr1 O13 70.9(2) . .
O5W Pr1 Cl1 95.0(3) . .
O1W Pr1 Cl1 103.31(14) . .
Cl2 Pr1 Cl1 67.69(12) . .
O6W Pr1 Cl1 72.29(17) . .
O13 Pr1 Cl1 126.44(18) . .
O5W Pr1 O2 77.9(3) . .
O1W Pr1 O2 71.04(16) . .
Cl2 Pr1 O2 77.21(11) . .
O6W Pr1 O2 87.96(18) . .
O13 Pr1 O2 71.13(19) . .
Cl1 Pr1 O2 143.50(11) . .
O5W Pr1 O6 80.5(3) . .
O1W Pr1 O6 130.61(16) . .
Cl2 Pr1 O6 140.89(11) . .
O6W Pr1 O6 89.50(18) . .
O13 Pr1 O6 68.25(19) . .
Cl1 Pr1 O6 73.99(11) . .
O2 Pr1 O6 137.75(11) . .
O5W Pr1 O1 111.8(3) . .
O1W Pr1 O1 72.56(13) . .
Cl2 Pr1 O1 138.39(10) . .
O6W Pr1 O1 139.53(17) . .
O13 Pr1 O1 68.69(16) . .
Cl1 Pr1 O1 136.09(11) . .
O2 Pr1 O1 78.09(10) . .
O6 Pr1 O1 76.89(10) . .
O5W Pr1 O3W 144.4(3) . 1_565
O1W Pr1 O3W 68.44(19) . 1_565
Cl2 Pr1 O3W 102.42(15) . 1_565
O6W Pr1 O3W 134.6(2) . 1_565
O13 Pr1 O3W 126.1(2) . 1_565
Cl1 Pr1 O3W 64.46(13) . 1_565
O2 Pr1 O3W 135.96(15) . 1_565
O6 Pr1 O3W 66.35(15) . 1_565
O1 Pr1 O3W 74.04(13) . 1_565
O5W Pr1 Pr2 53.4(3) . .
O1W Pr1 Pr2 120.52(11) . .
Cl2 Pr1 Pr2 52.81(7) . .
O6W Pr1 Pr2 25.64(16) . .
O13 Pr1 Pr2 96.38(14) . .
Cl1 Pr1 Pr2 51.96(8) . .
O2 Pr1 Pr2 98.62(8) . .
O6 Pr1 Pr2 96.92(7) . .
O1 Pr1 Pr2 165.03(7) . .
O3W Pr1 Pr2 116.33(11) 1_565 .
O6W Pr2 O4W 150.7(4) . .
O6W Pr2 Cl1 97.0(3) . .
O4W Pr2 Cl1 67.19(16) . .
O6W Pr2 O5W 27.8(3) . .
O4W Pr2 O5W 139.2(2) . .
Cl1 Pr2 O5W 73.37(18) . .
O6W Pr2 O2W 142.4(4) . .
O4W Pr2 O2W 66.9(2) . .
Cl1 Pr2 O2W 104.32(17) . .
O5W Pr2 O2W 135.7(2) . .
O6W Pr2 O5 83.2(3) . .
O4W Pr2 O5 69.16(18) . .
Cl1 Pr2 O5 74.35(11) . .
O5W Pr2 O5 90.76(17) . .
O2W Pr2 O5 132.15(17) . .
O6W Pr2 Cl2 94.2(3) . .
O4W Pr2 Cl2 101.53(16) . .
Cl1 Pr2 Cl2 67.86(12) . .
O5W Pr2 Cl2 72.01(16) . .
O2W Pr2 Cl2 66.77(14) . .
O5 Pr2 Cl2 141.52(11) . .
O6W Pr2 O13A 42.5(3) . .
O4W Pr2 O13A 128.4(2) . .
Cl1 Pr2 O13A 127.5(2) . .
O5W Pr2 O13A 70.1(2) . .
O2W Pr2 O13A 128.2(2) . .
O5 Pr2 O13A 69.8(2) . .
Cl2 Pr2 O13A 130.06(18) . .
O6W Pr2 O4 110.9(3) . .
O4W Pr2 O4 73.57(15) . .
Cl1 Pr2 O4 138.06(11) . .
O5W Pr2 O4 138.68(17) . .
O2W Pr2 O4 71.97(14) . .
O5 Pr2 O4 78.49(11) . .
Cl2 Pr2 O4 136.46(11) . .
O13A Pr2 O4 68.76(17) . .
O6W Pr2 O3 75.5(3) . .
O4W Pr2 O3 132.02(18) . .
Cl1 Pr2 O3 143.12(10) . .
O5W Pr2 O3 86.80(18) . .
O2W Pr2 O3 68.83(19) . .
O5 Pr2 O3 138.02(11) . .
Cl2 Pr2 O3 76.63(11) . .
O13A Pr2 O3 70.0(2) . .
O4 Pr2 O3 76.15(11) . .
O6W Pr2 Pr1 53.9(3) . .
O4W Pr2 Pr1 119.80(14) . .
Cl1 Pr2 Pr1 53.06(7) . .
O5W Pr2 Pr1 26.11(15) . .
O2W Pr2 Pr1 118.77(12) . .
O5 Pr2 Pr1 98.82(8) . .
Cl2 Pr2 Pr1 52.04(8) . .
O13A Pr2 Pr1 96.15(15) . .
O4 Pr2 Pr1 164.75(8) . .
O3 Pr2 Pr1 97.06(8) . .
Pr2 Cl1 Pr1 74.99(9) . .
Pr1 Cl2 Pr2 75.14(10) . .
O1 C1 N1 125.9(4) . .
O1 C1 N2 124.6(4) . .
N1 C1 N2 109.4(4) . .
N3 C2 N1 111.5(3) . .
N3 C2 C37 113.1(4) . .
N1 C2 C37 111.9(4) . .
N3 C2 C3 103.7(3) . .
N1 C2 C3 102.9(3) . .
C37 C2 C3 112.9(4) . .
N2 C3 N4 112.1(3) . .
N2 C3 C40 112.3(4) . .
N4 C3 C40 113.1(4) . .
N2 C3 C2 103.1(3) . .
N4 C3 C2 103.1(3) . .
C40 C3 C2 112.4(4) . .
O7 C4 N4 124.9(5) . .
O7 C4 N3 124.8(4) . .
N4 C4 N3 110.2(4) . .
N2 C5 N5 114.6(3) . .
N2 C5 H5A 108.6 . .
N5 C5 H5A 108.6 . .
N2 C5 H5B 108.6 . .
N5 C5 H5B 108.6 . .
H5A C5 H5B 107.6 . .
N4 C6 N7 113.7(4) . .
N4 C6 H6A 108.8 . .
N7 C6 H6A 108.8 . .
N4 C6 H6B 108.8 . .
N7 C6 H6B 108.8 . .
H6A C6 H6B 107.7 . .
O2 C7 N6 126.0(4) . .
O2 C7 N5 125.1(4) . .
N6 C7 N5 108.9(4) . .
N7 C8 N5 111.2(3) . .
N7 C8 C41 113.7(4) . .
N5 C8 C41 112.6(4) . .
N7 C8 C9 102.6(3) . .
N5 C8 C9 103.0(3) . .
C41 C8 C9 112.7(4) . .
N6 C9 N8 111.8(3) . .
N6 C9 C44 113.8(4) . .
N8 C9 C44 113.0(4) . .
N6 C9 C8 103.3(3) . .
N8 C9 C8 102.6(4) . .
C44 C9 C8 111.4(4) . .
O8 C10 N7 126.7(5) . .
O8 C10 N8 125.3(5) . .
N7 C10 N8 108.0(4) . .
N6 C11 N9 115.1(4) . .
N6 C11 H11A 108.5 . .
N9 C11 H11A 108.5 . .
N6 C11 H11B 108.5 . .
N9 C11 H11B 108.5 . .
H11A C11 H11B 107.5 . .
N8 C12 N11 114.5(4) . .
N8 C12 H12A 108.6 . .
N11 C12 H12A 108.6 . .
N8 C12 H12B 108.6 . .
N11 C12 H12B 108.6 . .
H12A C12 H12B 107.6 . .
O3 C13 N9 125.8(4) . .
O3 C13 N10 125.8(4) . .
N9 C13 N10 108.3(4) . .
N11 C14 N9 112.4(4) . .
N11 C14 C45 113.6(4) . .
N9 C14 C45 113.6(4) . .
N11 C14 C15 101.8(4) . .
N9 C14 C15 102.8(4) . .
C45 C14 C15 111.4(4) . .
N10 C15 N12 112.5(4) . .
N10 C15 C48 114.0(5) . .
N12 C15 C48 113.1(5) . .
N10 C15 C14 102.2(4) . .
N12 C15 C14 102.4(4) . .
C48 C15 C14 111.6(4) . .
O9 C16 N11 126.2(5) . .
O9 C16 N12 124.9(5) . .
N11 C16 N12 108.8(5) . .
N10 C17 N13 114.0(4) . .
N10 C17 H17A 108.8 . .
N13 C17 H17A 108.8 . .
N10 C17 H17B 108.8 . .
N13 C17 H17B 108.8 . .
H17A C17 H17B 107.7 . .
N15 C18 N12 113.7(4) . .
N15 C18 H18A 108.8 . .
N12 C18 H18A 108.8 . .
N15 C18 H18B 108.8 . .
N12 C18 H18B 108.8 . .
H18A C18 H18B 107.7 . .
O4 C19 N13 125.5(4) . .
O4 C19 N14 124.9(4) . .
N13 C19 N14 109.6(4) . .
N15 C20 N13 112.2(3) . .
N15 C20 C49 113.2(4) . .
N13 C20 C49 112.1(4) . .
N15 C20 C21 103.0(4) . .
N13 C20 C21 102.9(3) . .
C49 C20 C21 112.6(4) . .
N16 C21 N14 112.7(3) . .
N16 C21 C52 113.3(4) . .
N14 C21 C52 111.4(4) . .
N16 C21 C20 103.6(3) . .
N14 C21 C20 102.9(3) . .
C52 C21 C20 112.3(4) . .
O10 C22 N15 125.8(5) . .
O10 C22 N16 125.2(5) . .
N15 C22 N16 109.0(4) . .
N17 C23 N14 114.7(3) . .
N17 C23 H23A 108.6 . .
N14 C23 H23A 108.6 . .
N17 C23 H23B 108.6 . .
N14 C23 H23B 108.6 . .
H23A C23 H23B 107.6 . .
N19 C24 N16 113.3(4) . .
N19 C24 H24A 108.9 . .
N16 C24 H24A 108.9 . .
N19 C24 H24B 108.9 . .
N16 C24 H24B 108.9 . .
H24A C24 H24B 107.7 . .
O5 C25 N18 124.2(4) . .
O5 C25 N17 126.3(4) . .
N18 C25 N17 109.4(4) . .
N19 C26 N17 112.3(4) . .
N19 C26 C53 113.8(4) . .
N17 C26 C53 111.9(4) . .
N19 C26 C27 103.1(4) . .
N17 C26 C27 102.5(3) . .
C53 C26 C27 112.3(4) . .
N18 C27 N20 112.3(3) . .
N18 C27 C56 113.4(4) . .
N20 C27 C56 112.8(4) . .
N18 C27 C26 103.2(3) . .
N20 C27 C26 102.5(4) . .
C56 C27 C26 111.7(3) . .
O11 C28 N19 126.2(5) . .
O11 C28 N20 125.3(4) . .
N19 C28 N20 108.4(4) . .
N21 C29 N18 115.2(4) . .
N21 C29 H29A 108.5 . .
N18 C29 H29A 108.5 . .
N21 C29 H29B 108.5 . .
N18 C29 H29B 108.5 . .
H29A C29 H29B 107.5 . .
N20 C30 N23 115.9(4) . .
N20 C30 H30A 108.3 . .
N23 C30 H30A 108.3 . .
N20 C30 H30B 108.3 . .
N23 C30 H30B 108.3 . .
H30A C30 H30B 107.4 . .
O6 C31 N22 126.4(4) . .
O6 C31 N21 124.7(4) . .
N22 C31 N21 108.8(4) . .
N23 C32 N21 112.5(4) . .
N23 C32 C57 113.6(4) . .
N21 C32 C57 112.5(4) . .
N23 C32 C33 102.4(4) . .
N21 C32 C33 103.3(3) . .
C57 C32 C33 111.6(4) . .
N22 C33 N24 112.2(4) . .
N22 C33 C60 113.2(4) . .
N24 C33 C60 113.9(4) . .
N22 C33 C32 101.8(4) . .
N24 C33 C32 101.6(3) . .
C60 C33 C32 112.9(4) . .
O12 C34 N24 125.5(4) . .
O12 C34 N23 125.9(4) . .
N24 C34 N23 108.5(4) . .
N1 C35 N22 114.3(4) . .
N1 C35 H35A 108.7 . .
N22 C35 H35A 108.7 . .
N1 C35 H35B 108.7 . .
N22 C35 H35B 108.7 . .
H35A C35 H35B 107.6 . .
N3 C36 N24 114.3(4) . .
N3 C36 H36A 108.7 . .
N24 C36 H36A 108.7 . .
N3 C36 H36B 108.7 . .
N24 C36 H36B 108.7 . .
H36A C36 H36B 107.6 . .
C2 C37 C38 111.6(4) . .
C2 C37 H37A 109.3 . .
C38 C37 H37A 109.3 . .
C2 C37 H37B 109.3 . .
C38 C37 H37B 109.3 . .
H37A C37 H37B 108.0 . .
C37 C38 C39 114.5(4) . .
C37 C38 H38A 108.6 . .
C39 C38 H38A 108.6 . .
C37 C38 H38B 108.6 . .
C39 C38 H38B 108.6 . .
H38A C38 H38B 107.6 . .
C38 C39 C40 111.5(4) . .
C38 C39 H39A 109.3 . .
C40 C39 H39A 109.3 . .
C38 C39 H39B 109.3 . .
C40 C39 H39B 109.3 . .
H39A C39 H39B 108.0 . .
C3 C40 C39 111.7(4) . .
C3 C40 H40A 109.3 . .
C39 C40 H40A 109.3 . .
C3 C40 H40B 109.3 . .
C39 C40 H40B 109.3 . .
H40A C40 H40B 107.9 . .
C8 C41 C42 108.1(4) . .
C8 C41 H41A 110.1 . .
C42 C41 H41A 110.1 . .
C8 C41 H41B 110.1 . .
C42 C41 H41B 110.1 . .
H41A C41 H41B 108.4 . .
C43 C42 C41 112.9(5) . .
C43 C42 H42A 109.0 . .
C41 C42 H42A 109.0 . .
C43 C42 H42B 109.0 . .
C41 C42 H42B 109.0 . .
H42A C42 H42B 107.8 . .
C44 C43 C42 111.5(5) . .
C44 C43 H43A 109.3 . .
C42 C43 H43A 109.3 . .
C44 C43 H43B 109.3 . .
C42 C43 H43B 109.3 . .
H43A C43 H43B 108.0 . .
C43 C44 C9 112.0(5) . .
C43 C44 H44A 109.2 . .
C9 C44 H44A 109.2 . .
C43 C44 H44B 109.2 . .
C9 C44 H44B 109.2 . .
H44A C44 H44B 107.9 . .
C14 C45 C46 109.4(5) . .
C14 C45 H45A 109.8 . .
C46 C45 H45A 109.8 . .
C14 C45 H45B 109.8 . .
C46 C45 H45B 109.8 . .
H45A C45 H45B 108.3 . .
C47 C46 C45 112.8(6) . .
C47 C46 H46A 109.0 . .
C45 C46 H46A 109.0 . .
C47 C46 H46B 109.0 . .
C45 C46 H46B 109.0 . .
H46A C46 H46B 107.8 . .
C46 C47 C48 109.5(7) . .
C46 C47 H47A 109.8 . .
C48 C47 H47A 109.8 . .
C46 C47 H47B 109.8 . .
C48 C47 H47B 109.8 . .
H47A C47 H47B 108.2 . .
C15 C48 C47 108.0(6) . .
C15 C48 H48A 110.1 . .
C47 C48 H48A 110.1 . .
C15 C48 H48B 110.1 . .
C47 C48 H48B 110.1 . .
H48A C48 H48B 108.4 . .
C20 C49 C50 111.8(4) . .
C20 C49 H49A 109.3 . .
C50 C49 H49A 109.3 . .
C20 C49 H49B 109.3 . .
C50 C49 H49B 109.3 . .
H49A C49 H49B 107.9 . .
C49 C50 C51 112.3(4) . .
C49 C50 H50A 109.1 . .
C51 C50 H50A 109.1 . .
C49 C50 H50B 109.1 . .
C51 C50 H50B 109.1 . .
H50A C50 H50B 107.9 . .
C52 C51 C50 112.6(4) . .
C52 C51 H51A 109.1 . .
C50 C51 H51A 109.1 . .
C52 C51 H51B 109.1 . .
C50 C51 H51B 109.1 . .
H51A C51 H51B 107.8 . .
C51 C52 C21 112.2(4) . .
C51 C52 H52A 109.2 . .
C21 C52 H52A 109.2 . .
C51 C52 H52B 109.2 . .
C21 C52 H52B 109.2 . .
H52A C52 H52B 107.9 . .
C26 C53 C54 108.3(5) . .
C26 C53 H53A 110.0 . .
C54 C53 H53A 110.0 . .
C26 C53 H53B 110.0 . .
C54 C53 H53B 110.0 . .
H53A C53 H53B 108.4 . .
C55 C54 C53 111.8(6) . .
C55 C54 H54A 109.2 . .
C53 C54 H54A 109.2 . .
C55 C54 H54B 109.2 . .
C53 C54 H54B 109.2 . .
H54A C54 H54B 107.9 . .
C54 C55 C56 112.5(5) . .
C54 C55 H55A 109.1 . .
C56 C55 H55A 109.1 . .
C54 C55 H55B 109.1 . .
C56 C55 H55B 109.1 . .
H55A C55 H55B 107.8 . .
C27 C56 C55 111.1(4) . .
C27 C56 H56A 109.4 . .
C55 C56 H56A 109.4 . .
C27 C56 H56B 109.4 . .
C55 C56 H56B 109.4 . .
H56A C56 H56B 108.0 . .
C32 C57 C58 111.5(5) . .
C32 C57 H57A 109.3 . .
C58 C57 H57A 109.3 . .
C32 C57 H57B 109.3 . .
C58 C57 H57B 109.3 . .
H57A C57 H57B 108.0 . .
C59 C58 C57 113.4(4) . .
C59 C58 H58A 108.9 . .
C57 C58 H58A 108.9 . .
C59 C58 H58B 108.9 . .
C57 C58 H58B 108.9 . .
H58A C58 H58B 107.7 . .
C58 C59 C60 111.8(5) . .
C58 C59 H59A 109.3 . .
C60 C59 H59A 109.3 . .
C58 C59 H59B 109.3 . .
C60 C59 H59B 109.3 . .
H59A C59 H59B 107.9 . .
C33 C60 C59 109.2(4) . .
C33 C60 H60A 109.8 . .
C59 C60 H60A 109.8 . .
C33 C60 H60B 109.8 . .
C59 C60 H60B 109.8 . .
H60A C60 H60B 108.3 . .
C1 N1 C35 121.1(4) . .
C1 N1 C2 112.3(4) . .
C35 N1 C2 126.5(4) . .
C1 N2 C5 120.9(4) . .
C1 N2 C3 112.2(3) . .
C5 N2 C3 126.9(4) . .
C4 N3 C36 121.4(4) . .
C4 N3 C2 111.3(4) . .
C36 N3 C2 126.1(4) . .
C4 N4 C6 121.2(4) . .
C4 N4 C3 111.8(4) . .
C6 N4 C3 125.8(4) . .
C7 N5 C5 122.8(4) . .
C7 N5 C8 111.6(3) . .
C5 N5 C8 125.1(4) . .
C7 N6 C11 120.2(4) . .
C7 N6 C9 112.3(4) . .
C11 N6 C9 124.7(4) . .
C10 N7 C6 121.7(4) . .
C10 N7 C8 113.2(4) . .
C6 N7 C8 124.0(4) . .
C10 N8 C12 122.2(4) . .
C10 N8 C9 112.6(4) . .
C12 N8 C9 125.1(4) . .
C13 N9 C11 119.6(4) . .
C13 N9 C14 112.3(4) . .
C11 N9 C14 124.6(4) . .
C13 N10 C17 121.5(4) . .
C13 N10 C15 113.0(4) . .
C17 N10 C15 125.5(4) . .
C16 N11 C14 113.0(4) . .
C16 N11 C12 121.4(4) . .
C14 N11 C12 125.5(4) . .
C16 N12 C18 122.2(4) . .
C16 N12 C15 112.5(4) . .
C18 N12 C15 123.9(4) . .
C19 N13 C17 120.7(4) . .
C19 N13 C20 112.4(4) . .
C17 N13 C20 126.8(4) . .
C19 N14 C23 122.2(4) . .
C19 N14 C21 112.1(4) . .
C23 N14 C21 125.7(4) . .
C22 N15 C18 120.6(4) . .
C22 N15 C20 112.7(4) . .
C18 N15 C20 126.0(4) . .
C22 N16 C24 121.3(4) . .
C22 N16 C21 111.6(4) . .
C24 N16 C21 125.8(4) . .
C25 N17 C23 122.9(4) . .
C25 N17 C26 112.2(4) . .
C23 N17 C26 124.6(4) . .
C25 N18 C29 121.7(4) . .
C25 N18 C27 111.6(3) . .
C29 N18 C27 124.2(4) . .
C28 N19 C26 112.7(4) . .
C28 N19 C24 121.4(4) . .
C26 N19 C24 124.5(4) . .
C28 N20 C30 122.1(4) . .
C28 N20 C27 112.1(4) . .
C30 N20 C27 125.7(4) . .
C31 N21 C29 120.1(4) . .
C31 N21 C32 111.2(4) . .
C29 N21 C32 124.6(3) . .
C31 N22 C33 113.5(3) . .
C31 N22 C35 121.6(4) . .
C33 N22 C35 124.9(4) . .
C34 N23 C32 112.9(3) . .
C34 N23 C30 121.2(4) . .
C32 N23 C30 125.8(4) . .
C34 N24 C36 122.1(4) . .
C34 N24 C33 112.9(4) . .
C36 N24 C33 123.7(4) . .
C1 O1 Pr1 124.5(3) . .
C7 O2 Pr1 143.2(3) . .
C13 O3 Pr2 144.3(3) . .
C19 O4 Pr2 124.5(3) . .
C25 O5 Pr2 142.5(3) . .
C31 O6 Pr1 144.9(3) . .

loop_
_geom_bond_atom_site_label_1
_geom_bond_atom_site_label_2
_geom_bond_distance
_geom_bond_site_symmetry_2
N25 O15 1.181(11) .
N25 O14 1.247(11) .
N25 O13 1.285(10) .
N25A O14A 1.201(11) .
N25A O15A 1.248(11) .
N25A O13A 1.250(10) .
O1W Pr1 2.408(5) .
O2W Pr2 2.505(7) .
O3W Pr1 2.592(6) 1_545
O4W Pr2 2.449(7) .
O5W Pr1 1.366(6) .
O5W O6W 1.445(9) .
O5W O13 1.777(9) .
O5W Pr2 2.491(6) .
O6W Pr2 1.343(7) .
O6W O13A 1.777(9) .
O6W Pr1 2.507(6) .
O13 Pr1 2.508(6) .
O13A Pr2 2.518(7) .
O14 O15A 1.109(12) .
O14A O15 1.302(14) .
Pr1 Cl2 2.490(3) .
Pr1 Cl1 2.525(3) .
Pr1 O2 2.526(3) .
Pr1 O6 2.537(3) .
Pr1 O1 2.560(3) .
Pr1 O3W 2.592(6) 1_565
Pr1 Pr2 3.0520(6) .
Pr2 Cl1 2.489(3) .
Pr2 O5 2.508(3) .
Pr2 Cl2 2.516(3) .
Pr2 O4 2.567(3) .
Pr2 O3 2.573(4) .
C1 O1 1.235(5) .
C1 N1 1.347(6) .
C1 N2 1.370(6) .
C2 N3 1.465(5) .
C2 N1 1.474(6) .
C2 C37 1.507(6) .
C2 C3 1.557(6) .
C3 N2 1.459(6) .
C3 N4 1.466(5) .
C3 C40 1.515(6) .
C4 O7 1.234(5) .
C4 N4 1.360(6) .
C4 N3 1.364(6) .
C5 N2 1.434(6) .
C5 N5 1.437(5) .
C5 H5A 0.9800 .
C5 H5B 0.9800 .
C6 N4 1.435(6) .
C6 N7 1.451(6) .
C6 H6A 0.9800 .
C6 H6B 0.9800 .
C7 O2 1.213(5) .
C7 N6 1.369(6) .
C7 N5 1.377(6) .
C8 N7 1.459(6) .
C8 N5 1.469(5) .
C8 C41 1.521(6) .
C8 C9 1.559(6) .
C9 N6 1.451(6) .
C9 N8 1.461(6) .
C9 C44 1.533(6) .
C10 O8 1.214(6) .
C10 N7 1.356(6) .
C10 N8 1.374(6) .
C11 N6 1.437(6) .
C11 N9 1.455(6) .
C11 H11A 0.9800 .
C11 H11B 0.9800 .
C12 N8 1.449(6) .
C12 N11 1.455(6) .
C12 H12A 0.9800 .
C12 H12B 0.9800 .
C13 O3 1.218(6) .
C13 N9 1.369(6) .
C13 N10 1.387(6) .
C14 N11 1.450(7) .
C14 N9 1.459(6) .
C14 C45 1.512(7) .
C14 C15 1.588(6) .
C15 N10 1.444(6) .
C15 N12 1.449(7) .
C15 C48 1.526(7) .
C16 O9 1.231(7) .
C16 N11 1.358(6) .
C16 N12 1.364(6) .
C17 N10 1.438(6) .
C17 N13 1.458(6) .
C17 H17A 0.9800 .
C17 H17B 0.9800 .
C18 N15 1.443(6) .
C18 N12 1.446(6) .
C18 H18A 0.9800 .
C18 H18B 0.9800 .
C19 O4 1.238(5) .
C19 N13 1.349(6) .
C19 N14 1.353(6) .
C20 N15 1.448(6) .
C20 N13 1.465(6) .
C20 C49 1.511(6) .
C20 C21 1.553(7) .
C21 N16 1.460(6) .
C21 N14 1.468(5) .
C21 C52 1.524(6) .
C22 O10 1.217(6) .
C22 N15 1.364(6) .
C22 N16 1.366(6) .
C23 N17 1.437(6) .
C23 N14 1.441(6) .
C23 H23A 0.9800 .
C23 H23B 0.9800 .
C24 N19 1.450(6) .
C24 N16 1.450(6) .
C24 H24A 0.9800 .
C24 H24B 0.9800 .
C25 O5 1.228(5) .
C25 N18 1.360(6) .
C25 N17 1.361(6) .
C26 N19 1.445(6) .
C26 N17 1.455(6) .
C26 C53 1.531(6) .
C26 C27 1.560(6) .
C27 N18 1.458(5) .
C27 N20 1.464(6) .
C27 C56 1.532(6) .
C28 O11 1.215(6) .
C28 N19 1.365(6) .
C28 N20 1.371(6) .
C29 N21 1.440(6) .
C29 N18 1.448(5) .
C29 H29A 0.9800 .
C29 H29B 0.9800 .
C30 N20 1.432(6) .
C30 N23 1.454(5) .
C30 H30A 0.9800 .
C30 H30B 0.9800 .
C31 O6 1.229(6) .
C31 N22 1.365(6) .
C31 N21 1.376(5) .
C32 N23 1.450(6) .
C32 N21 1.461(6) .
C32 C57 1.519(7) .
C32 C33 1.581(6) .
C33 N22 1.443(6) .
C33 N24 1.464(6) .
C33 C60 1.508(7) .
C34 O12 1.220(6) .
C34 N24 1.358(5) .
C34 N23 1.361(6) .
C35 N1 1.448(6) .
C35 N22 1.453(5) .
C35 H35A 0.9800 .
C35 H35B 0.9800 .
C36 N3 1.426(6) .
C36 N24 1.447(6) .
C36 H36A 0.9800 .
C36 H36B 0.9800 .
C37 C38 1.517(7) .
C37 H37A 0.9800 .
C37 H37B 0.9800 .
C38 C39 1.528(8) .
C38 H38A 0.9800 .
C38 H38B 0.9800 .
C39 C40 1.531(7) .
C39 H39A 0.9800 .
C39 H39B 0.9800 .
C40 H40A 0.9800 .
C40 H40B 0.9800 .
C41 C42 1.556(8) .
C41 H41A 0.9800 .
C41 H41B 0.9800 .
C42 C43 1.530(10) .
C42 H42A 0.9800 .
C42 H42B 0.9800 .
C43 C44 1.516(8) .
C43 H43A 0.9800 .
C43 H43B 0.9800 .
C44 H44A 0.9800 .
C44 H44B 0.9800 .
C45 C46 1.578(10) .
C45 H45A 0.9800 .
C45 H45B 0.9800 .
C46 C47 1.549(10) .
C46 H46A 0.9800 .
C46 H46B 0.9800 .
C47 C48 1.552(11) .
C47 H47A 0.9800 .
C47 H47B 0.9800 .
C48 H48A 0.9800 .
C48 H48B 0.9800 .
C49 C50 1.526(8) .
C49 H49A 0.9800 .
C49 H49B 0.9800 .
C50 C51 1.545(8) .
C50 H50A 0.9800 .
C50 H50B 0.9800 .
C51 C52 1.521(7) .
C51 H51A 0.9800 .
C51 H51B 0.9800 .
C52 H52A 0.9800 .
C52 H52B 0.9800 .
C53 C54 1.546(9) .
C53 H53A 0.9800 .
C53 H53B 0.9800 .
C54 C55 1.527(10) .
C54 H54A 0.9800 .
C54 H54B 0.9800 .
C55 C56 1.537(9) .
C55 H55A 0.9800 .
C55 H55B 0.9800 .
C56 H56A 0.9800 .
C56 H56B 0.9800 .
C57 C58 1.554(8) .
C57 H57A 0.9800 .
C57 H57B 0.9800 .
C58 C59 1.511(8) .
C58 H58A 0.9800 .
C58 H58B 0.9800 .
C59 C60 1.539(7) .
C59 H59A 0.9800 .
C59 H59B 0.9800 .
C60 H60A 0.9800 .
C60 H60B 0.9800 .

loop_
_platon_squeeze_void_nr
_platon_squeeze_void_average_x
_platon_squeeze_void_average_y
_platon_squeeze_void_average_z
_platon_squeeze_void_volume
_platon_squeeze_void_count_electrons
_platon_squeeze_void_content
1 -0.161 0.713 0.000 614 209 ' '
2 -0.048 0.480 0.500 609 201 ' '
3 0.450 0.246 0.252 11 9 ' '
4 0.549 0.754 0.748 11 9 ' '
